data_2300601
loop_
_publ_author_name
'Niep\"otter, Benedikt'
'Herbst-Irmer, Regine'
'Stalke, Dietmar'

_publ_section_title
;
 Empirical correction for resolution- and temperature-dependent errors
 caused by factors such as thermal diffuse scattering
;
_journal_coeditor_code KS5474SUP1
_journal_issue 5
_journal_name_full 'Journal of Applied Crystallography'
_journal_page_first 1485
_journal_page_last 1497
_journal_paper_doi 10.1107/S1600576715014934
_journal_volume 48
_journal_year 2015
_chemical_formula_sum 'C26 H19 P S'
_chemical_formula_weight 394.44
_space_group_crystal_system triclinic
_space_group_IT_number 2
_space_group_name_Hall '-P 1'
_space_group_name_H-M_alt 'P -1'
_symmetry_space_group_name_Hall '-P 1'
_symmetry_space_group_name_H-M 'P -1'
_atom_sites_solution_hydrogens mixed
_audit_conform_dict_location ftp://ftp.iucr.org/pub/cif_core.dic
_audit_conform_dict_name cif_core.dic
_audit_conform_dict_version 2.3
_audit_creation_date '28-Apr-04 T20:01:58-00:00'
_audit_creation_method 'XD routine XDCIF'
_cell_angle_alpha 101.58(3)
_cell_angle_beta 91.21(4)
_cell_angle_gamma 111.99(4)
_cell_formula_units_Z 4
_cell_length_a 10.225(2)
_cell_length_b 12.336(3)
_cell_length_c 17.371(4)
_cell_measurement_reflns_used 9557
_cell_measurement_temperature 100(2)
_cell_measurement_theta_max 40.4433
_cell_measurement_theta_min 2.2257
_cell_volume 1979.1(10)
_computing_cell_refinement 'SAINT V8.30C'
_computing_data_collection 'APEX2 v2012.2'
_computing_data_reduction 'SAINT V8.30C'
_computing_molecular_graphics 'H\"ubschle, (2011)'
_computing_publication_material 'L\"ubben, (to be published)'
_computing_structure_refinement 'Volkov et al, (2006)'
_computing_structure_solution
;SHELXT (G.M.Sheldrick,Act
a Cryst.(2015)A71,3-8)
;
_diffrn_ambient_temperature 100(2)
_diffrn_measured_fraction_theta_full 0.998
_diffrn_measured_fraction_theta_max 0.979
_diffrn_measurement_device_type 'Bruker Smart APEX II Quazar'
_diffrn_measurement_method 'omega scans'
_diffrn_radiation_type MoK\a
_diffrn_radiation_wavelength 0.71073
_diffrn_reflns_av_R_equivalents 0.0194
_diffrn_reflns_av_unetI/netI 0.0135
_diffrn_reflns_laue_measured_fraction_full 0.998
_diffrn_reflns_laue_measured_fraction_max 0.979
_diffrn_reflns_limit_h_max 22
_diffrn_reflns_limit_h_min -22
_diffrn_reflns_limit_k_max 26
_diffrn_reflns_limit_k_min -27
_diffrn_reflns_limit_l_max 38
_diffrn_reflns_limit_l_min -38
_diffrn_reflns_number 272081
_diffrn_reflns_point_group_measured_fraction_full 0.998
_diffrn_reflns_point_group_measured_fraction_max 0.979
_diffrn_reflns_theta_full 25.242
_diffrn_reflns_theta_max 52.855
_diffrn_reflns_theta_min 1.203
_diffrn_source 'INCOATEC Microsource'
_exptl_absorpt_coefficient_mu 0.253
_exptl_absorpt_correction_T_max 0.9705
_exptl_absorpt_correction_T_min 0.9361
_exptl_absorpt_correction_type multi-scan
_exptl_absorpt_process_details SADABS-2014/2
_exptl_crystal_colour yellow
_exptl_crystal_density_diffrn 1.324
_exptl_crystal_description block
_exptl_crystal_F_000 824
_exptl_crystal_size_max 0.150
_exptl_crystal_size_mid 0.100
_exptl_crystal_size_min 0.100
_refine_diff_density_max 0.284
_refine_diff_density_min -0.198
_refine_diff_density_rms 0.03
_refine_ls_extinction_method none
_refine_ls_goodness_of_fit_ref 1.859
_refine_ls_matrix_type full
_refine_ls_number_parameters 720
_refine_ls_number_reflns 35340
_refine_ls_number_restraints 0
_refine_ls_R_factor_all 0.021
_refine_ls_R_factor_gt 0.015
_refine_ls_shift/su_max 0
_refine_ls_structure_factor_coef Fsqd
_refine_ls_weighting_details
;
calc w2 = 1/[s^2^(Fo^2^)] 
;
_refine_ls_weighting_scheme calc
_refine_ls_wR_factor_ref 0.027
_reflns_Friedel_coverage 0.000
_reflns_number_gt 38386
_reflns_number_total 45758
_reflns_threshold_expression 'I > 2\s(I)'
_cod_data_source_file ks5474sup1.txt
_cod_data_source_block 2_ImS_100K_emp_cor_1_scale
_cod_database_code 2300601
_publcif_datablock.id {c7bb98ec-bb18-409a-91c1-18a3d200ca6f}

_shelx_shelxl_version_number 2014/7
_shelx_estimated_absorpt_t_max 0.975
_shelx_estimated_absorpt_t_min 0.963

loop_
_space_group_symop_id
_space_group_symop_operation_xyz
1 +X,+Y,+Z
2 -X,-Y,-Z

loop_
_atom_local_axes_atom_label
_atom_local_axes_atom0
_atom_local_axes_ax1
_atom_local_axes_atom1
_atom_local_axes_atom2
_atom_local_axes_ax2
S(1) P(1) Z S(1) C(1) Y
S(2) P(2) Z S(2) C(27) Y
P(1) S(1) Z P(1) C(21) X
P(2) S(2) Z P(2) C(47) X
C(1) P(1) Z C(1) C(14) X
C(2) C(1) X C(2) C(7) Y
C(3) C(2) X C(3) C(4) Y
C(4) C(3) X C(4) C(5) Y
C(5) C(4) X C(5) C(6) Y
C(6) C(5) X C(6) C(7) Y
C(7) C(2) X C(7) C(8) Y
C(8) DUM0 Z C(8) C(9) Y
C(9) C(8) X C(9) C(14) Y
C(10) C(9) X C(10) C(11) Y
C(11) C(10) X C(11) C(12) Y
C(12) C(11) X C(12) C(13) Y
C(13) C(12) X C(13) C(14) Y
C(14) C(1) X C(14) C(13) Y
C(15) P(1) Z C(15) C(20) Y
C(16) C(15) X C(16) C(17) Y
C(17) DUM1 Z C(17) C(18) X
C(18) DUM2 Z C(18) C(19) X
C(19) DUM3 Z C(19) C(20) X
C(20) C(15) X C(20) C(19) Y
C(21) P(1) Z C(21) C(26) Y
C(22) C(21) X C(22) C(23) Y
C(23) DUM4 Z C(23) C(24) X
C(24) DUM5 Z C(24) C(25) X
C(25) DUM6 Z C(25) C(26) X
C(26) C(21) X C(26) C(25) Y
C(27) P(2) Z C(27) C(40) X
C(28) C(27) X C(28) C(33) Y
C(29) C(28) X C(29) C(30) Y
C(30) C(29) X C(30) C(31) Y
C(31) C(30) X C(31) C(32) Y
C(32) C(31) X C(32) C(33) Y
C(33) C(28) X C(33) C(34) Y
C(34) DUM7 Z C(34) C(35) Y
C(35) C(34) X C(35) C(40) Y
C(36) C(35) X C(36) C(37) Y
C(37) C(36) X C(37) C(38) Y
C(38) C(37) X C(38) C(39) Y
C(39) C(38) X C(39) C(40) Y
C(40) C(27) X C(40) C(39) Y
C(41) P(2) Z C(41) C(46) Y
C(42) C(41) X C(42) C(43) Y
C(43) DUM8 Z C(43) C(44) X
C(44) DUM9 Z C(44) C(45) X
C(45) DUM* Z C(45) C(46) X
C(46) C(41) X C(46) C(45) Y
C(47) P(2) Z C(47) C(52) Y
C(48) C(47) X C(48) C(49) Y
C(49) DUM* Z C(49) C(50) X
C(50) DUM* Z C(50) C(51) X
C(51) DUM* Z C(51) C(52) X
C(52) C(47) X C(52) C(51) Y
H(3) C(3) Z H(3) C(2) Y
H(4) C(4) Z H(4) C(3) Y
H(5) C(5) Z H(5) C(4) Y
H(6) C(6) Z H(6) C(5) Y
H(8) C(8) Z H(8) C(7) Y
H(10) C(10) Z H(10) C(9) Y
H(11) C(11) Z H(11) C(10) Y
H(12) C(12) Z H(12) C(11) Y
H(13) C(13) Z H(13) C(12) Y
H(16) C(16) Z H(16) C(15) Y
H(17) C(17) Z H(17) C(16) Y
H(18) C(18) Z H(18) C(17) Y
H(19) C(19) Z H(19) C(18) Y
H(20) C(20) Z H(20) C(15) Y
H(22) C(22) Z H(22) C(21) Y
H(23) C(23) Z H(23) C(22) Y
H(24) C(24) Z H(24) C(23) Y
H(25) C(25) Z H(25) C(24) Y
H(26) C(26) Z H(26) C(21) Y
H(29) C(29) Z H(29) C(28) Y
H(30) C(30) Z H(30) C(29) Y
H(31) C(31) Z H(31) C(30) Y
H(32) C(32) Z H(32) C(31) Y
H(34) C(34) Z H(34) C(33) Y
H(36) C(36) Z H(36) C(35) Y
H(37) C(37) Z H(37) C(36) Y
H(38) C(38) Z H(38) C(37) Y
H(39) C(39) Z H(39) C(38) Y
H(42) C(42) Z H(42) C(41) Y
H(43) C(43) Z H(43) C(42) Y
H(44) C(44) Z H(44) C(43) Y
H(45) C(45) Z H(45) C(44) Y
H(46) C(46) Z H(46) C(41) Y
H(48) C(48) Z H(48) C(47) Y
H(49) C(49) Z H(49) C(48) Y
H(50) C(50) Z H(50) C(49) Y
H(51) C(51) Z H(51) C(50) Y
H(52) C(52) Z H(52) C(47) Y

loop_
_atom_rho_multipole_atom_label
_atom_rho_multipole_coeff_Pv
_atom_rho_multipole_coeff_P00
_atom_rho_multipole_coeff_P11
_atom_rho_multipole_coeff_P1-1
_atom_rho_multipole_coeff_P10
_atom_rho_multipole_coeff_P20
_atom_rho_multipole_coeff_P21
_atom_rho_multipole_coeff_P2-1
_atom_rho_multipole_coeff_P22
_atom_rho_multipole_coeff_P2-2
_atom_rho_multipole_coeff_P30
_atom_rho_multipole_coeff_P31
_atom_rho_multipole_coeff_P3-1
_atom_rho_multipole_coeff_P32
_atom_rho_multipole_coeff_P3-2
_atom_rho_multipole_coeff_P33
_atom_rho_multipole_coeff_P3-3
_atom_rho_multipole_coeff_P40
_atom_rho_multipole_coeff_P41
_atom_rho_multipole_coeff_P4-1
_atom_rho_multipole_coeff_P42
_atom_rho_multipole_coeff_P4-2
_atom_rho_multipole_coeff_P43
_atom_rho_multipole_coeff_P4-3
_atom_rho_multipole_coeff_P44
_atom_rho_multipole_coeff_P4-4
_atom_rho_multipole_kappa
_atom_rho_multipole_kappa_prime0
_atom_rho_multipole_kappa_prime1
_atom_rho_multipole_kappa_prime2
_atom_rho_multipole_kappa_prime3
_atom_rho_multipole_kappa_prime4
S(1) 6.195(18) 0 0 0 -0.073(6) -0.166(5) 0 0 0 0 0.039(4) 0 0 0 0 0 0 -0.015(5) 0 0 0 0 0 0 0 0 0.9749(11) 0.944598 0.944598 0.944598 0.944598 0.944598
S(2) 6.195(18) 0 0 0 -0.073(6) -0.166(5) 0 0 0 0 0.039(4) 0 0 0 0 0 0 -0.015(5) 0 0 0 0 0 0 0 0 0.9749(11) 0.944598 0.944598 0.944598 0.944598 0.944598
P(1) 5.38(3) 0 0 0 0.098(9) 0.158(9) 0 0 0 0 0.584(8) 0 0 0 0 0.391(7) 0 -0.020(7) 0 0 0 0 -0.227(6) 0 0 0 0.9420(16) 0.769733 0.769733 0.769733 0.769733 0.769733
P(2) 5.38(3) 0 0 0 0.098(9) 0.158(9) 0 0 0 0 0.584(8) 0 0 0 0 0.391(7) 0 -0.020(7) 0 0 0 0 -0.227(6) 0 0 0 0.9420(16) 0.769733 0.769733 0.769733 0.769733 0.769733
C(1) 4.05(2) 0 0 0 -0.061(4) 0.021(4) 0 0 0.136(5) 0 0.182(5) 0 0 -0.138(5) 0 0 0 0.004(5) 0 0 0.008(5) 0 0 0 -0.001(5) 0 0.9986(18) 0.998742 0.998742 0.998742 0.998742 0.998742
C(2) 3.940(13) 0 0.001(4) -0.015(3) 0 -0.176(3) 0 0 0.016(3) -0.002(3) 0 0.007(3) 0.000(2) 0 0 0.202(3) -0.006(3) 0.009(4) 0 0 0.006(3) 0.006(3) 0 0 0.008(4) -0.005(3) 1.0088(12) 1.006635 1.006635 1.006635 1.006635 1.006635
C(3) 4.207(7) 0 0.002(2) 0.016(2) 0 -0.196(2) 0 0 -0.002(2) -0.004(2) 0 0.013(2) 0.016(2) 0 0 0.276(2) 0.011(3) 0.010(3) 0 0 0.010(3) -0.011(3) 0 0 0.005(3) 0.014(3) 0.9908(8) 0.982863 0.982863 0.982863 0.982863 0.982863
C(4) 4.110(5) 0 -0.003(3) -0.007(2) 0 -0.200(2) 0 0 -0.003(2) 0.001(2) 0 0.014(2) 0.014(2) 0 0 0.2484(18) 0.007(3) 0.011(3) 0 0 -0.003(3) 0.003(2) 0 0 -0.004(3) -0.009(2) 0.9931(7) 0.987509 0.987509 0.987509 0.987509 0.987509
C(5) 4.110(5) 0 -0.003(3) -0.007(2) 0 -0.200(2) 0 0 -0.003(2) 0.001(2) 0 0.014(2) 0.014(2) 0 0 0.2484(18) 0.007(3) 0.011(3) 0 0 -0.003(3) 0.003(2) 0 0 -0.004(3) -0.009(2) 0.9931(7) 0.987509 0.987509 0.987509 0.987509 0.987509
C(6) 4.207(7) 0 0.002(2) 0.016(2) 0 -0.196(2) 0 0 -0.002(2) -0.004(2) 0 0.013(2) 0.016(2) 0 0 0.276(2) 0.011(3) 0.010(3) 0 0 0.010(3) -0.011(3) 0 0 0.005(3) 0.014(3) 0.9908(8) 0.982863 0.982863 0.982863 0.982863 0.982863
C(7) 3.950(11) 0 0.025(3) 0.038(3) 0 -0.187(3) 0 0 0.006(3) -0.014(3) 0 -0.004(3) -0.001(3) 0 0 0.237(3) 0.000(3) 0.016(4) 0 0 -0.007(3) 0.003(3) 0 0 0.018(3) 0.025(4) 1.0112(12) 1.001549 1.001549 1.001549 1.001549 1.001549
C(8) 4.180(15) 0 0 0 -0.011(4) 0.094(4) 0 0 -0.180(4) 0 -0.230(4) 0 0 -0.141(4) 0 0 0 0.016(5) 0 0 -0.007(5) 0 0 0 -0.006(5) 0 0.9920(15) 0.977185 0.977185 0.977185 0.977185 0.977185
C(9) 3.950(11) 0 0.025(3) 0.038(3) 0 -0.187(3) 0 0 0.006(3) -0.014(3) 0 -0.004(3) -0.001(3) 0 0 0.237(3) 0.000(3) 0.016(4) 0 0 -0.007(3) 0.003(3) 0 0 0.018(3) 0.025(4) 1.0112(12) 1.001549 1.001549 1.001549 1.001549 1.001549
C(10) 4.207(7) 0 0.002(2) 0.016(2) 0 -0.196(2) 0 0 -0.002(2) -0.004(2) 0 0.013(2) 0.016(2) 0 0 0.276(2) 0.011(3) 0.010(3) 0 0 0.010(3) -0.011(3) 0 0 0.005(3) 0.014(3) 0.9908(8) 0.982863 0.982863 0.982863 0.982863 0.982863
C(11) 4.110(5) 0 -0.003(3) -0.007(2) 0 -0.200(2) 0 0 -0.003(2) 0.001(2) 0 0.014(2) 0.014(2) 0 0 0.2484(18) 0.007(3) 0.011(3) 0 0 -0.003(3) 0.003(2) 0 0 -0.004(3) -0.009(2) 0.9931(7) 0.987509 0.987509 0.987509 0.987509 0.987509
C(12) 4.110(5) 0 -0.003(3) -0.007(2) 0 -0.200(2) 0 0 -0.003(2) 0.001(2) 0 0.014(2) 0.014(2) 0 0 0.2484(18) 0.007(3) 0.011(3) 0 0 -0.003(3) 0.003(2) 0 0 -0.004(3) -0.009(2) 0.9931(7) 0.987509 0.987509 0.987509 0.987509 0.987509
C(13) 4.207(7) 0 0.002(2) 0.016(2) 0 -0.196(2) 0 0 -0.002(2) -0.004(2) 0 0.013(2) 0.016(2) 0 0 0.276(2) 0.011(3) 0.010(3) 0 0 0.010(3) -0.011(3) 0 0 0.005(3) 0.014(3) 0.9908(8) 0.982863 0.982863 0.982863 0.982863 0.982863
C(14) 3.940(13) 0 0.001(4) -0.015(3) 0 -0.176(3) 0 0 0.016(3) -0.002(3) 0 0.007(3) 0.000(2) 0 0 0.202(3) -0.006(3) 0.009(4) 0 0 0.006(3) 0.006(3) 0 0 0.008(4) -0.005(3) 1.0088(12) 1.006635 1.006635 1.006635 1.006635 1.006635
C(15) 3.867(18) 0 0 0 -0.031(4) 0.039(4) 0 0 -0.138(4) 0 0.175(4) 0 0 0.107(4) 0 0 0 0.040(4) 0 0 -0.002(4) 0 0 0 0.001(4) 0 1.0096(16) 0.995601 0.995601 0.995601 0.995601 0.995601
C(16) 4.167(9) 0 0.021(3) -0.002(2) 0 -0.204(2) 0 0 0.009(3) 0.008(2) 0 0.008(2) 0.015(2) 0 0 0.262(3) 0.010(2) 0.010(3) 0 0 0.008(3) 0.012(3) 0 0 0.017(3) -0.005(3) 0.9939(8) 0.992517 0.992517 0.992517 0.992517 0.992517
C(17) 4.118(4) 0 0 0 0.0000(18) 0.0910(17) 0 0 0.1721(16) 0 -0.2327(17) 0 0 0.1425(17) 0 0 0 -0.005(2) 0 0 0.017(2) 0 0 0 0.0038(19) 0 0.9924(6) 0.986411 0.986411 0.986411 0.986411 0.986411
C(18) 4.118(4) 0 0 0 0.0000(18) 0.0910(17) 0 0 0.1721(16) 0 -0.2327(17) 0 0 0.1425(17) 0 0 0 -0.005(2) 0 0 0.017(2) 0 0 0 0.0038(19) 0 0.9924(6) 0.986411 0.986411 0.986411 0.986411 0.986411
C(19) 4.118(4) 0 0 0 0.0000(18) 0.0910(17) 0 0 0.1721(16) 0 -0.2327(17) 0 0 0.1425(17) 0 0 0 -0.005(2) 0 0 0.017(2) 0 0 0 0.0038(19) 0 0.9924(6) 0.986411 0.986411 0.986411 0.986411 0.986411
C(20) 4.167(9) 0 0.021(3) -0.002(2) 0 -0.204(2) 0 0 0.009(3) 0.008(2) 0 0.008(2) 0.015(2) 0 0 0.262(3) 0.010(2) 0.010(3) 0 0 0.008(3) 0.012(3) 0 0 0.017(3) -0.005(3) 0.9939(8) 0.992517 0.992517 0.992517 0.992517 0.992517
C(21) 3.867(18) 0 0 0 -0.031(4) 0.039(4) 0 0 -0.138(4) 0 0.175(4) 0 0 0.107(4) 0 0 0 0.040(4) 0 0 -0.002(4) 0 0 0 0.001(4) 0 1.0096(16) 0.995601 0.995601 0.995601 0.995601 0.995601
C(22) 4.167(9) 0 0.021(3) -0.002(2) 0 -0.204(2) 0 0 0.009(3) 0.008(2) 0 0.008(2) 0.015(2) 0 0 0.262(3) 0.010(2) 0.010(3) 0 0 0.008(3) 0.012(3) 0 0 0.017(3) -0.005(3) 0.9939(8) 0.992517 0.992517 0.992517 0.992517 0.992517
C(23) 4.118(4) 0 0 0 0.0000(18) 0.0910(17) 0 0 0.1721(16) 0 -0.2327(17) 0 0 0.1425(17) 0 0 0 -0.005(2) 0 0 0.017(2) 0 0 0 0.0038(19) 0 0.9924(6) 0.986411 0.986411 0.986411 0.986411 0.986411
C(24) 4.118(4) 0 0 0 0.0000(18) 0.0910(17) 0 0 0.1721(16) 0 -0.2327(17) 0 0 0.1425(17) 0 0 0 -0.005(2) 0 0 0.017(2) 0 0 0 0.0038(19) 0 0.9924(6) 0.986411 0.986411 0.986411 0.986411 0.986411
C(25) 4.118(4) 0 0 0 0.0000(18) 0.0910(17) 0 0 0.1721(16) 0 -0.2327(17) 0 0 0.1425(17) 0 0 0 -0.005(2) 0 0 0.017(2) 0 0 0 0.0038(19) 0 0.9924(6) 0.986411 0.986411 0.986411 0.986411 0.986411
C(26) 4.167(9) 0 0.021(3) -0.002(2) 0 -0.204(2) 0 0 0.009(3) 0.008(2) 0 0.008(2) 0.015(2) 0 0 0.262(3) 0.010(2) 0.010(3) 0 0 0.008(3) 0.012(3) 0 0 0.017(3) -0.005(3) 0.9939(8) 0.992517 0.992517 0.992517 0.992517 0.992517
C(27) 4.05(2) 0 0 0 -0.061(4) 0.021(4) 0 0 0.136(5) 0 0.182(5) 0 0 -0.138(5) 0 0 0 0.004(5) 0 0 0.008(5) 0 0 0 -0.001(5) 0 0.9986(18) 0.998742 0.998742 0.998742 0.998742 0.998742
C(28) 3.940(13) 0 0.001(4) -0.015(3) 0 -0.176(3) 0 0 0.016(3) -0.002(3) 0 0.007(3) 0.000(2) 0 0 0.202(3) -0.006(3) 0.009(4) 0 0 0.006(3) 0.006(3) 0 0 0.008(4) -0.005(3) 1.0088(12) 1.006635 1.006635 1.006635 1.006635 1.006635
C(29) 4.207(7) 0 0.002(2) 0.016(2) 0 -0.196(2) 0 0 -0.002(2) -0.004(2) 0 0.013(2) 0.016(2) 0 0 0.276(2) 0.011(3) 0.010(3) 0 0 0.010(3) -0.011(3) 0 0 0.005(3) 0.014(3) 0.9908(8) 0.982863 0.982863 0.982863 0.982863 0.982863
C(30) 4.110(5) 0 -0.003(3) -0.007(2) 0 -0.200(2) 0 0 -0.003(2) 0.001(2) 0 0.014(2) 0.014(2) 0 0 0.2484(18) 0.007(3) 0.011(3) 0 0 -0.003(3) 0.003(2) 0 0 -0.004(3) -0.009(2) 0.9931(7) 0.987509 0.987509 0.987509 0.987509 0.987509
C(31) 4.110(5) 0 -0.003(3) -0.007(2) 0 -0.200(2) 0 0 -0.003(2) 0.001(2) 0 0.014(2) 0.014(2) 0 0 0.2484(18) 0.007(3) 0.011(3) 0 0 -0.003(3) 0.003(2) 0 0 -0.004(3) -0.009(2) 0.9931(7) 0.987509 0.987509 0.987509 0.987509 0.987509
C(32) 4.207(7) 0 0.002(2) 0.016(2) 0 -0.196(2) 0 0 -0.002(2) -0.004(2) 0 0.013(2) 0.016(2) 0 0 0.276(2) 0.011(3) 0.010(3) 0 0 0.010(3) -0.011(3) 0 0 0.005(3) 0.014(3) 0.9908(8) 0.982863 0.982863 0.982863 0.982863 0.982863
C(33) 3.950(11) 0 0.025(3) 0.038(3) 0 -0.187(3) 0 0 0.006(3) -0.014(3) 0 -0.004(3) -0.001(3) 0 0 0.237(3) 0.000(3) 0.016(4) 0 0 -0.007(3) 0.003(3) 0 0 0.018(3) 0.025(4) 1.0112(12) 1.001549 1.001549 1.001549 1.001549 1.001549
C(34) 4.180(15) 0 0 0 -0.011(4) 0.094(4) 0 0 -0.180(4) 0 -0.230(4) 0 0 -0.141(4) 0 0 0 0.016(5) 0 0 -0.007(5) 0 0 0 -0.006(5) 0 0.9920(15) 0.977185 0.977185 0.977185 0.977185 0.977185
C(35) 3.950(11) 0 0.025(3) 0.038(3) 0 -0.187(3) 0 0 0.006(3) -0.014(3) 0 -0.004(3) -0.001(3) 0 0 0.237(3) 0.000(3) 0.016(4) 0 0 -0.007(3) 0.003(3) 0 0 0.018(3) 0.025(4) 1.0112(12) 1.001549 1.001549 1.001549 1.001549 1.001549
C(36) 4.207(7) 0 0.002(2) 0.016(2) 0 -0.196(2) 0 0 -0.002(2) -0.004(2) 0 0.013(2) 0.016(2) 0 0 0.276(2) 0.011(3) 0.010(3) 0 0 0.010(3) -0.011(3) 0 0 0.005(3) 0.014(3) 0.9908(8) 0.982863 0.982863 0.982863 0.982863 0.982863
C(37) 4.110(5) 0 -0.003(3) -0.007(2) 0 -0.200(2) 0 0 -0.003(2) 0.001(2) 0 0.014(2) 0.014(2) 0 0 0.2484(18) 0.007(3) 0.011(3) 0 0 -0.003(3) 0.003(2) 0 0 -0.004(3) -0.009(2) 0.9931(7) 0.987509 0.987509 0.987509 0.987509 0.987509
C(38) 4.110(5) 0 -0.003(3) -0.007(2) 0 -0.200(2) 0 0 -0.003(2) 0.001(2) 0 0.014(2) 0.014(2) 0 0 0.2484(18) 0.007(3) 0.011(3) 0 0 -0.003(3) 0.003(2) 0 0 -0.004(3) -0.009(2) 0.9931(7) 0.987509 0.987509 0.987509 0.987509 0.987509
C(39) 4.207(7) 0 0.002(2) 0.016(2) 0 -0.196(2) 0 0 -0.002(2) -0.004(2) 0 0.013(2) 0.016(2) 0 0 0.276(2) 0.011(3) 0.010(3) 0 0 0.010(3) -0.011(3) 0 0 0.005(3) 0.014(3) 0.9908(8) 0.982863 0.982863 0.982863 0.982863 0.982863
C(40) 3.940(13) 0 0.001(4) -0.015(3) 0 -0.176(3) 0 0 0.016(3) -0.002(3) 0 0.007(3) 0.000(2) 0 0 0.202(3) -0.006(3) 0.009(4) 0 0 0.006(3) 0.006(3) 0 0 0.008(4) -0.005(3) 1.0088(12) 1.006635 1.006635 1.006635 1.006635 1.006635
C(41) 3.867(18) 0 0 0 -0.031(4) 0.039(4) 0 0 -0.138(4) 0 0.175(4) 0 0 0.107(4) 0 0 0 0.040(4) 0 0 -0.002(4) 0 0 0 0.001(4) 0 1.0096(16) 0.995601 0.995601 0.995601 0.995601 0.995601
C(42) 4.167(9) 0 0.021(3) -0.002(2) 0 -0.204(2) 0 0 0.009(3) 0.008(2) 0 0.008(2) 0.015(2) 0 0 0.262(3) 0.010(2) 0.010(3) 0 0 0.008(3) 0.012(3) 0 0 0.017(3) -0.005(3) 0.9939(8) 0.992517 0.992517 0.992517 0.992517 0.992517
C(43) 4.118(4) 0 0 0 0.0000(18) 0.0910(17) 0 0 0.1721(16) 0 -0.2327(17) 0 0 0.1425(17) 0 0 0 -0.005(2) 0 0 0.017(2) 0 0 0 0.0038(19) 0 0.9924(6) 0.986411 0.986411 0.986411 0.986411 0.986411
C(44) 4.118(4) 0 0 0 0.0000(18) 0.0910(17) 0 0 0.1721(16) 0 -0.2327(17) 0 0 0.1425(17) 0 0 0 -0.005(2) 0 0 0.017(2) 0 0 0 0.0038(19) 0 0.9924(6) 0.986411 0.986411 0.986411 0.986411 0.986411
C(45) 4.118(4) 0 0 0 0.0000(18) 0.0910(17) 0 0 0.1721(16) 0 -0.2327(17) 0 0 0.1425(17) 0 0 0 -0.005(2) 0 0 0.017(2) 0 0 0 0.0038(19) 0 0.9924(6) 0.986411 0.986411 0.986411 0.986411 0.986411
C(46) 4.167(9) 0 0.021(3) -0.002(2) 0 -0.204(2) 0 0 0.009(3) 0.008(2) 0 0.008(2) 0.015(2) 0 0 0.262(3) 0.010(2) 0.010(3) 0 0 0.008(3) 0.012(3) 0 0 0.017(3) -0.005(3) 0.9939(8) 0.992517 0.992517 0.992517 0.992517 0.992517
C(47) 3.867(18) 0 0 0 -0.031(4) 0.039(4) 0 0 -0.138(4) 0 0.175(4) 0 0 0.107(4) 0 0 0 0.040(4) 0 0 -0.002(4) 0 0 0 0.001(4) 0 1.0096(16) 0.995601 0.995601 0.995601 0.995601 0.995601
C(48) 4.167(9) 0 0.021(3) -0.002(2) 0 -0.204(2) 0 0 0.009(3) 0.008(2) 0 0.008(2) 0.015(2) 0 0 0.262(3) 0.010(2) 0.010(3) 0 0 0.008(3) 0.012(3) 0 0 0.017(3) -0.005(3) 0.9939(8) 0.992517 0.992517 0.992517 0.992517 0.992517
C(49) 4.118(4) 0 0 0 0.0000(18) 0.0910(17) 0 0 0.1721(16) 0 -0.2327(17) 0 0 0.1425(17) 0 0 0 -0.005(2) 0 0 0.017(2) 0 0 0 0.0038(19) 0 0.9924(6) 0.986411 0.986411 0.986411 0.986411 0.986411
C(50) 4.118(4) 0 0 0 0.0000(18) 0.0910(17) 0 0 0.1721(16) 0 -0.2327(17) 0 0 0.1425(17) 0 0 0 -0.005(2) 0 0 0.017(2) 0 0 0 0.0038(19) 0 0.9924(6) 0.986411 0.986411 0.986411 0.986411 0.986411
C(51) 4.118(4) 0 0 0 0.0000(18) 0.0910(17) 0 0 0.1721(16) 0 -0.2327(17) 0 0 0.1425(17) 0 0 0 -0.005(2) 0 0 0.017(2) 0 0 0 0.0038(19) 0 0.9924(6) 0.986411 0.986411 0.986411 0.986411 0.986411
C(52) 4.167(9) 0 0.021(3) -0.002(2) 0 -0.204(2) 0 0 0.009(3) 0.008(2) 0 0.008(2) 0.015(2) 0 0 0.262(3) 0.010(2) 0.010(3) 0 0 0.008(3) 0.012(3) 0 0 0.017(3) -0.005(3) 0.9939(8) 0.992517 0.992517 0.992517 0.992517 0.992517
H(3) 0.8437(17) 0 0 0 0.1016(11) 0 0 0 0 0 0 0 0 0 0 0 0 0 0 0 0 0 0 0 0 0 1.13642 1.2 1.2 1.2 1.2 1.2
H(4) 0.8437(17) 0 0 0 0.1016(11) 0 0 0 0 0 0 0 0 0 0 0 0 0 0 0 0 0 0 0 0 0 1.13642 1.2 1.2 1.2 1.2 1.2
H(5) 0.8437(17) 0 0 0 0.1016(11) 0 0 0 0 0 0 0 0 0 0 0 0 0 0 0 0 0 0 0 0 0 1.13642 1.2 1.2 1.2 1.2 1.2
H(6) 0.8437(17) 0 0 0 0.1016(11) 0 0 0 0 0 0 0 0 0 0 0 0 0 0 0 0 0 0 0 0 0 1.13642 1.2 1.2 1.2 1.2 1.2
H(8) 0.8437(17) 0 0 0 0.1016(11) 0 0 0 0 0 0 0 0 0 0 0 0 0 0 0 0 0 0 0 0 0 1.13642 1.2 1.2 1.2 1.2 1.2
H(10) 0.8437(17) 0 0 0 0.1016(11) 0 0 0 0 0 0 0 0 0 0 0 0 0 0 0 0 0 0 0 0 0 1.13642 1.2 1.2 1.2 1.2 1.2
H(11) 0.8437(17) 0 0 0 0.1016(11) 0 0 0 0 0 0 0 0 0 0 0 0 0 0 0 0 0 0 0 0 0 1.13642 1.2 1.2 1.2 1.2 1.2
H(12) 0.8437(17) 0 0 0 0.1016(11) 0 0 0 0 0 0 0 0 0 0 0 0 0 0 0 0 0 0 0 0 0 1.13642 1.2 1.2 1.2 1.2 1.2
H(13) 0.8437(17) 0 0 0 0.1016(11) 0 0 0 0 0 0 0 0 0 0 0 0 0 0 0 0 0 0 0 0 0 1.13642 1.2 1.2 1.2 1.2 1.2
H(16) 0.8437(17) 0 0 0 0.1016(11) 0 0 0 0 0 0 0 0 0 0 0 0 0 0 0 0 0 0 0 0 0 1.13642 1.2 1.2 1.2 1.2 1.2
H(17) 0.8437(17) 0 0 0 0.1016(11) 0 0 0 0 0 0 0 0 0 0 0 0 0 0 0 0 0 0 0 0 0 1.13642 1.2 1.2 1.2 1.2 1.2
H(18) 0.8437(17) 0 0 0 0.1016(11) 0 0 0 0 0 0 0 0 0 0 0 0 0 0 0 0 0 0 0 0 0 1.13642 1.2 1.2 1.2 1.2 1.2
H(19) 0.8437(17) 0 0 0 0.1016(11) 0 0 0 0 0 0 0 0 0 0 0 0 0 0 0 0 0 0 0 0 0 1.13642 1.2 1.2 1.2 1.2 1.2
H(20) 0.8437(17) 0 0 0 0.1016(11) 0 0 0 0 0 0 0 0 0 0 0 0 0 0 0 0 0 0 0 0 0 1.13642 1.2 1.2 1.2 1.2 1.2
H(22) 0.8437(17) 0 0 0 0.1016(11) 0 0 0 0 0 0 0 0 0 0 0 0 0 0 0 0 0 0 0 0 0 1.13642 1.2 1.2 1.2 1.2 1.2
H(23) 0.8437(17) 0 0 0 0.1016(11) 0 0 0 0 0 0 0 0 0 0 0 0 0 0 0 0 0 0 0 0 0 1.13642 1.2 1.2 1.2 1.2 1.2
H(24) 0.8437(17) 0 0 0 0.1016(11) 0 0 0 0 0 0 0 0 0 0 0 0 0 0 0 0 0 0 0 0 0 1.13642 1.2 1.2 1.2 1.2 1.2
H(25) 0.8437(17) 0 0 0 0.1016(11) 0 0 0 0 0 0 0 0 0 0 0 0 0 0 0 0 0 0 0 0 0 1.13642 1.2 1.2 1.2 1.2 1.2
H(26) 0.8437(17) 0 0 0 0.1016(11) 0 0 0 0 0 0 0 0 0 0 0 0 0 0 0 0 0 0 0 0 0 1.13642 1.2 1.2 1.2 1.2 1.2
H(29) 0.8437(17) 0 0 0 0.1016(11) 0 0 0 0 0 0 0 0 0 0 0 0 0 0 0 0 0 0 0 0 0 1.13642 1.2 1.2 1.2 1.2 1.2
H(30) 0.8437(17) 0 0 0 0.1016(11) 0 0 0 0 0 0 0 0 0 0 0 0 0 0 0 0 0 0 0 0 0 1.13642 1.2 1.2 1.2 1.2 1.2
H(31) 0.8437(17) 0 0 0 0.1016(11) 0 0 0 0 0 0 0 0 0 0 0 0 0 0 0 0 0 0 0 0 0 1.13642 1.2 1.2 1.2 1.2 1.2
H(32) 0.8437(17) 0 0 0 0.1016(11) 0 0 0 0 0 0 0 0 0 0 0 0 0 0 0 0 0 0 0 0 0 1.13642 1.2 1.2 1.2 1.2 1.2
H(34) 0.8437(17) 0 0 0 0.1016(11) 0 0 0 0 0 0 0 0 0 0 0 0 0 0 0 0 0 0 0 0 0 1.13642 1.2 1.2 1.2 1.2 1.2
H(36) 0.8437(17) 0 0 0 0.1016(11) 0 0 0 0 0 0 0 0 0 0 0 0 0 0 0 0 0 0 0 0 0 1.13642 1.2 1.2 1.2 1.2 1.2
H(37) 0.8437(17) 0 0 0 0.1016(11) 0 0 0 0 0 0 0 0 0 0 0 0 0 0 0 0 0 0 0 0 0 1.13642 1.2 1.2 1.2 1.2 1.2
H(38) 0.8437(17) 0 0 0 0.1016(11) 0 0 0 0 0 0 0 0 0 0 0 0 0 0 0 0 0 0 0 0 0 1.13642 1.2 1.2 1.2 1.2 1.2
H(39) 0.8437(17) 0 0 0 0.1016(11) 0 0 0 0 0 0 0 0 0 0 0 0 0 0 0 0 0 0 0 0 0 1.13642 1.2 1.2 1.2 1.2 1.2
H(42) 0.8437(17) 0 0 0 0.1016(11) 0 0 0 0 0 0 0 0 0 0 0 0 0 0 0 0 0 0 0 0 0 1.13642 1.2 1.2 1.2 1.2 1.2
H(43) 0.8437(17) 0 0 0 0.1016(11) 0 0 0 0 0 0 0 0 0 0 0 0 0 0 0 0 0 0 0 0 0 1.13642 1.2 1.2 1.2 1.2 1.2
H(44) 0.8437(17) 0 0 0 0.1016(11) 0 0 0 0 0 0 0 0 0 0 0 0 0 0 0 0 0 0 0 0 0 1.13642 1.2 1.2 1.2 1.2 1.2
H(45) 0.8437(17) 0 0 0 0.1016(11) 0 0 0 0 0 0 0 0 0 0 0 0 0 0 0 0 0 0 0 0 0 1.13642 1.2 1.2 1.2 1.2 1.2
H(46) 0.8437(17) 0 0 0 0.1016(11) 0 0 0 0 0 0 0 0 0 0 0 0 0 0 0 0 0 0 0 0 0 1.13642 1.2 1.2 1.2 1.2 1.2
H(48) 0.8437(17) 0 0 0 0.1016(11) 0 0 0 0 0 0 0 0 0 0 0 0 0 0 0 0 0 0 0 0 0 1.13642 1.2 1.2 1.2 1.2 1.2
H(49) 0.8437(17) 0 0 0 0.1016(11) 0 0 0 0 0 0 0 0 0 0 0 0 0 0 0 0 0 0 0 0 0 1.13642 1.2 1.2 1.2 1.2 1.2
H(50) 0.8437(17) 0 0 0 0.1016(11) 0 0 0 0 0 0 0 0 0 0 0 0 0 0 0 0 0 0 0 0 0 1.13642 1.2 1.2 1.2 1.2 1.2
H(51) 0.8437(17) 0 0 0 0.1016(11) 0 0 0 0 0 0 0 0 0 0 0 0 0 0 0 0 0 0 0 0 0 1.13642 1.2 1.2 1.2 1.2 1.2
H(52) 0.8437(17) 0 0 0 0.1016(11) 0 0 0 0 0 0 0 0 0 0 0 0 0 0 0 0 0 0 0 0 0 1.13642 1.2 1.2 1.2 1.2 1.2

loop_
_atom_site_label
_atom_site_type_symbol
_atom_site_fract_x
_atom_site_fract_y
_atom_site_fract_z
_atom_site_U_iso_or_equiv
_atom_site_adp_type
_atom_site_occupancy
_atom_site_symmetry_multiplicity
S(1) S 0.338657(5) 0.550065(4) 0.771175(3) 0.017 Uani 1 2
S(2) S 0.790764(12) 0.537387(9) 0.663518(6) 0.022 Uani 1 2
P(1) P 0.240519(4) 0.387157(4) 0.786530(2) 0.012 Uani 1 2
P(2) P 0.897390(10) 0.702437(8) 0.655799(5) 0.014 Uani 1 2
C(1) C 0.170985(17) 0.374948(14) 0.881892(10) 0.013 Uani 1 2
C(2) C 0.039048(18) 0.387497(15) 0.891265(10) 0.013 Uani 1 2
C(3) C -0.021081(19) 0.439059(16) 0.840380(10) 0.015 Uani 1 2
C(4) C -0.15113(2) 0.444525(17) 0.849759(11) 0.017 Uani 1 2
C(5) C -0.23215(2) 0.397925(19) 0.909859(12) 0.02 Uani 1 2
C(6) C -0.176501(19) 0.353066(18) 0.961960(11) 0.018 Uani 1 2
C(7) C -0.038964(19) 0.349042(15) 0.955360(10) 0.014 Uani 1 2
C(8) C 0.021333(18) 0.309887(16) 1.011344(11) 0.015 Uani 1 2
C(9) C 0.159543(18) 0.313800(14) 1.009097(10) 0.013 Uani 1 2
C(10) C 0.224276(19) 0.287379(16) 1.072615(10) 0.016 Uani 1 2
C(11) C 0.36126(2) 0.295575(17) 1.073699(11) 0.018 Uani 1 2
C(12) C 0.44059(2) 0.332293(19) 1.010744(12) 0.02 Uani 1 2
C(13) C 0.381437(19) 0.356676(17) 0.948102(11) 0.017 Uani 1 2
C(14) C 0.237502(18) 0.347360(15) 0.943809(10) 0.013 Uani 1 2
C(15) C 0.347469(18) 0.296764(15) 0.767169(9) 0.013 Uani 1 2
C(16) C 0.295468(19) 0.177781(17) 0.775874(11) 0.017 Uani 1 2
C(17) C 0.37581(2) 0.108341(17) 0.757711(11) 0.018 Uani 1 2
C(18) C 0.507395(19) 0.156447(17) 0.729314(11) 0.018 Uani 1 2
C(19) C 0.558910(19) 0.274240(17) 0.720106(11) 0.017 Uani 1 2
C(20) C 0.479743(19) 0.345083(16) 0.739673(10) 0.014 Uani 1 2
C(21) C 0.084040(19) 0.298733(15) 0.715645(10) 0.013 Uani 1 2
C(22) C 0.06747(2) 0.337706(17) 0.647487(11) 0.016 Uani 1 2
C(23) C -0.05446(2) 0.274590(19) 0.594387(11) 0.021 Uani 1 2
C(24) C -0.15941(2) 0.172121(18) 0.609148(11) 0.021 Uani 1 2
C(25) C -0.14150(2) 0.131040(17) 0.676263(11) 0.018 Uani 1 2
C(26) C -0.020464(19) 0.194249(16) 0.729450(11) 0.016 Uani 1 2
C(27) C 0.925935(17) 0.813264(16) 0.748504(11) 0.013 Uani 1 2
C(28) C 1.048357(19) 0.847207(15) 0.802879(10) 0.013 Uani 1 2
C(29) C 1.140802(19) 0.782994(16) 0.798721(10) 0.015 Uani 1 2
C(30) C 1.25545(2) 0.818680(18) 0.853837(11) 0.018 Uani 1 2
C(31) C 1.28879(2) 0.922250(19) 0.916394(11) 0.019 Uani 1 2
C(32) C 1.201639(19) 0.984226(17) 0.924284(11) 0.018 Uani 1 2
C(33) C 1.077621(19) 0.946340(15) 0.869849(10) 0.014 Uani 1 2
C(34) C 0.981948(19) 1.003078(16) 0.883007(11) 0.015 Uani 1 2
C(35) C 0.852137(19) 0.959317(16) 0.836359(10) 0.014 Uani 1 2
C(36) C 0.74876(2) 1.009501(17) 0.857059(11) 0.018 Uani 1 2
C(37) C 0.61652(2) 0.960141(19) 0.816413(12) 0.02 Uani 1 2
C(38) C 0.58135(2) 0.857936(19) 0.752541(12) 0.019 Uani 1 2
C(39) C 0.680051(19) 0.810982(17) 0.728826(11) 0.017 Uani 1 2
C(40) C 0.820943(19) 0.860907(16) 0.768812(10) 0.013 Uani 1 2
C(41) C 0.815947(19) 0.746871(16) 0.579331(10) 0.015 Uani 1 2
C(42) C 0.86946(2) 0.864420(18) 0.568401(11) 0.018 Uani 1 2
C(43) C 0.81314(2) 0.891941(19) 0.504667(11) 0.021 Uani 1 2
C(44) C 0.70275(2) 0.80317(2) 0.451859(12) 0.023 Uani 1 2
C(45) C 0.64715(2) 0.68639(2) 0.463394(12) 0.023 Uani 1 2
C(46) C 0.70359(2) 0.658324(18) 0.526920(11) 0.019 Uani 1 2
C(47) C 1.07131(4) 0.72513(3) 0.62149(2) 0.016 Uani 1 2
C(48) C 1.10179(5) 0.62445(4) 0.59164(2) 0.023 Uani 1 2
C(49) C 1.23154(5) 0.63806(5) 0.56217(3) 0.03 Uani 1 2
C(50) C 1.33121(5) 0.75169(5) 0.56245(3) 0.03 Uani 1 2
C(51) C 1.30118(4) 0.85261(4) 0.59263(2) 0.025 Uani 1 2
C(52) C 1.17208(4) 0.83991(4) 0.62197(2) 0.019 Uani 1 2
H(3) H 0.040226 0.478631 0.795838 0.01796(3) Uiso 1 2
H(4) H -0.1917 0.48724 0.811924 0.02082(4) Uiso 1 2
H(5) H -0.334852 0.403681 0.914935 0.02427(4) Uiso 1 2
H(6) H -0.231284 0.322942 1.011122 0.02225(4) Uiso 1 2
H(8) H -0.039152 0.282599 1.059448 0.01780(3) Uiso 1 2
H(10) H 0.162112 0.264942 1.121051 0.01889(3) Uiso 1 2
H(11) H 0.411603 0.278941 1.123043 0.02199(4) Uiso 1 2
H(12) H 0.551334 0.344705 1.013794 0.02432(4) Uiso 1 2
H(13) H 0.447086 0.390117 0.903206 0.02042(4) Uiso 1 2
H(16) H 0.194177 0.138865 0.798199 0.02029(4) Uiso 1 2
H(17) H 0.335956 0.017357 0.766117 0.02235(4) Uiso 1 2
H(18) H 0.569135 0.101668 0.715655 0.02223(4) Uiso 1 2
H(19) H 0.660716 0.311153 0.697863 0.02060(4) Uiso 1 2
H(20) H 0.520884 0.43713 0.733331 0.01762(3) Uiso 1 2
H(22) H 0.148081 0.418772 0.637138 0.01993(3) Uiso 1 2
H(23) H -0.067831 0.306906 0.542411 0.02501(4) Uiso 1 2
H(24) H -0.25503 0.124807 0.568515 0.02513(4) Uiso 1 2
H(25) H -0.221102 0.050419 0.687833 0.02234(4) Uiso 1 2
H(26) H -0.011304 0.164243 0.783037 0.01899(3) Uiso 1 2
H(29) H 1.117094 0.70139 0.753904 0.01839(3) Uiso 1 2
H(30) H 1.319461 0.765347 0.850272 0.02132(4) Uiso 1 2
H(31) H 1.380537 0.949964 0.95897 0.02313(4) Uiso 1 2
H(32) H 1.221388 1.06163 0.972116 0.02109(4) Uiso 1 2
H(34) H 1.004485 1.078692 0.93258 0.01832(3) Uiso 1 2
H(36) H 0.779055 1.086137 0.906592 0.02152(4) Uiso 1 2
H(37) H 0.536648 0.995962 0.832792 0.02417(4) Uiso 1 2
H(38) H 0.474387 0.816286 0.723012 0.02360(4) Uiso 1 2
H(39) H 0.648535 0.730178 0.682432 0.02031(4) Uiso 1 2
H(42) H 0.954131 0.936152 0.608604 0.02141(4) Uiso 1 2
H(43) H 0.85594 0.983176 0.496754 0.02537(4) Uiso 1 2
H(44) H 0.659827 0.82526 0.402395 0.02740(4) Uiso 1 2
H(45) H 0.561124 0.616944 0.422744 0.02734(4) Uiso 1 2
H(46) H 0.660804 0.568004 0.536493 0.02272(4) Uiso 1 2
H(48) H 1.024445 0.535941 0.59189 0.02696(4) Uiso 1 2
H(49) H 1.252994 0.55867 0.539386 0.03595(6) Uiso 1 2
H(50) H 1.43173 0.763428 0.539018 0.03635(6) Uiso 1 2
H(51) H 1.378642 0.94162 0.593752 0.03028(5) Uiso 1 2
H(52) H 1.152723 0.919905 0.646165 0.02292(4) Uiso 1 2

loop_
_atom_site_aniso_label
_atom_site_aniso_U_11
_atom_site_aniso_U_22
_atom_site_aniso_U_33
_atom_site_aniso_U_23
_atom_site_aniso_U_13
_atom_site_aniso_U_12
S(1) 0.018006(19) 0.012443(17) 0.02058(2) 0.005756(14) 0.003216(14) 0.004678(14)
S(2) 0.03062(2) 0.013796(19) 0.01914(2) 0.005846(15) 0.002839(17) 0.004115(17)
P(1) 0.012354(17) 0.011858(17) 0.011234(16) 0.003804(12) 0.002279(12) 0.004883(13)
P(2) 0.017429(19) 0.012236(17) 0.010861(17) 0.002789(13) 0.001934(13) 0.005610(14)
C(1) 0.01275(6) 0.01550(7) 0.01087(6) 0.00385(5) 0.00202(5) 0.00665(5)
C(2) 0.01303(6) 0.01598(6) 0.01148(6) 0.00337(5) 0.00193(5) 0.00703(5)
C(3) 0.01592(7) 0.01868(7) 0.01285(6) 0.00427(5) 0.00193(5) 0.00953(6)
C(4) 0.01637(7) 0.02285(8) 0.01560(7) 0.00472(6) 0.00125(5) 0.01111(6)
C(5) 0.01459(7) 0.02918(9) 0.01976(8) 0.00799(7) 0.00338(6) 0.01160(6)
C(6) 0.01381(7) 0.02582(8) 0.01788(7) 0.00768(6) 0.00457(6) 0.00945(6)
C(7) 0.01274(6) 0.01787(7) 0.01284(6) 0.00437(5) 0.00268(5) 0.00679(5)
C(8) 0.01367(6) 0.01826(7) 0.01338(6) 0.00591(6) 0.00340(5) 0.00647(5)
C(9) 0.01326(6) 0.01486(6) 0.01158(6) 0.00429(5) 0.00193(5) 0.00546(5)
C(10) 0.01603(7) 0.01856(7) 0.01339(6) 0.00691(5) 0.00178(5) 0.00647(5)
C(11) 0.01630(7) 0.02387(8) 0.01585(7) 0.00871(6) 0.00050(6) 0.00796(6)
C(12) 0.01414(7) 0.03114(9) 0.01732(7) 0.01029(7) 0.00148(6) 0.00981(6)
C(13) 0.01258(6) 0.02516(8) 0.01427(7) 0.00755(6) 0.00204(5) 0.00783(6)
C(14) 0.01209(6) 0.01515(6) 0.01123(6) 0.00406(5) 0.00149(5) 0.00552(5)
C(15) 0.01309(6) 0.01328(6) 0.01401(6) 0.00461(5) 0.00329(5) 0.00556(5)
C(16) 0.01572(7) 0.01464(7) 0.02196(8) 0.00796(6) 0.00587(6) 0.00685(5)
C(17) 0.01804(7) 0.01553(7) 0.02439(8) 0.00758(6) 0.00484(6) 0.00854(6)
C(18) 0.01703(7) 0.01801(7) 0.02281(8) 0.00562(6) 0.00412(6) 0.00977(6)
C(19) 0.01403(6) 0.01776(7) 0.02009(7) 0.00482(6) 0.00440(5) 0.00708(5)
C(20) 0.01322(6) 0.01440(6) 0.01606(7) 0.00430(5) 0.00369(5) 0.00507(5)
C(21) 0.01436(6) 0.01377(6) 0.01110(6) 0.00378(5) 0.00149(5) 0.00551(5)
C(22) 0.01906(7) 0.01870(7) 0.01259(6) 0.00618(5) 0.00122(5) 0.00696(6)
C(23) 0.02349(8) 0.02421(8) 0.01420(7) 0.00574(6) -0.00244(6) 0.00820(7)
C(24) 0.02012(8) 0.02229(8) 0.01722(7) 0.00202(6) -0.00408(6) 0.00638(6)
C(25) 0.01703(7) 0.01689(7) 0.01815(7) 0.00299(6) -0.00131(6) 0.00344(6)
C(26) 0.01615(7) 0.01473(6) 0.01469(7) 0.00495(5) 0.00025(5) 0.00361(5)
C(27) 0.01462(7) 0.01398(6) 0.01103(6) 0.00264(5) 0.00197(5) 0.00610(5)
C(28) 0.01398(6) 0.01395(6) 0.01145(6) 0.00275(5) 0.00202(5) 0.00574(5)
C(29) 0.01676(7) 0.01770(7) 0.01319(6) 0.00349(5) 0.00240(5) 0.00892(6)
C(30) 0.01629(7) 0.02229(8) 0.01617(7) 0.00472(6) 0.00219(6) 0.00965(6)
C(31) 0.01484(7) 0.02355(8) 0.01717(7) 0.00254(6) -0.00045(6) 0.00665(6)
C(32) 0.01530(7) 0.01833(7) 0.01551(7) 0.00063(6) -0.00025(5) 0.00445(6)
C(33) 0.01417(6) 0.01357(6) 0.01290(6) 0.00174(5) 0.00179(5) 0.00460(5)
C(34) 0.01662(7) 0.01332(6) 0.01486(7) 0.00125(6) 0.00240(5) 0.00579(5)
C(35) 0.01618(7) 0.01400(6) 0.01389(6) 0.00349(5) 0.00338(5) 0.00717(5)
C(36) 0.02007(8) 0.01818(7) 0.01860(7) 0.00495(6) 0.00549(6) 0.01104(6)
C(37) 0.01966(8) 0.02456(8) 0.02104(8) 0.00831(7) 0.00583(6) 0.01350(7)
C(38) 0.01620(7) 0.02648(9) 0.01829(7) 0.00747(7) 0.00285(6) 0.01037(7)
C(39) 0.01502(7) 0.02121(7) 0.01438(7) 0.00424(6) 0.00153(5) 0.00735(6)
C(40) 0.01444(6) 0.01468(6) 0.01232(6) 0.00372(5) 0.00245(5) 0.00634(5)
C(41) 0.01750(7) 0.01519(7) 0.01175(6) 0.00254(5) 0.00065(5) 0.00612(6)
C(42) 0.02117(7) 0.01643(7) 0.01561(7) 0.00497(6) -0.00047(6) 0.00669(6)
C(43) 0.02703(9) 0.02189(8) 0.01723(7) 0.00717(6) 0.00036(7) 0.01167(7)
C(44) 0.02845(9) 0.02849(10) 0.01503(7) 0.00445(6) -0.00183(6) 0.01535(8)
C(45) 0.02459(9) 0.02551(9) 0.01637(7) 0.00068(6) -0.00455(6) 0.00974(7)
C(46) 0.02082(8) 0.01837(8) 0.01487(7) 0.00110(6) -0.00167(6) 0.00592(6)
C(47) 0.02046(7) 0.01812(8) 0.01235(6) 0.00340(5) 0.00345(5) 0.01069(6)
C(48) 0.03190(10) 0.02432(9) 0.01812(8) 0.00354(6) 0.00526(7) 0.01891(8)
C(49) 0.03661(12) 0.04012(13) 0.02413(9) 0.00430(8) 0.00847(8) 0.02851(11)
C(50) 0.02565(10) 0.04922(14) 0.02211(9) 0.00663(9) 0.00777(7) 0.02277(10)
C(51) 0.01856(8) 0.03615(11) 0.02052(8) 0.00679(7) 0.00546(6) 0.01079(8)
C(52) 0.01785(7) 0.02173(8) 0.01787(7) 0.00473(6) 0.00452(6) 0.00831(6)

loop_
_geom_angle_atom_site_label_1
_geom_angle_atom_site_label_2
_geom_angle_atom_site_label_3
_geom_angle
_geom_angle_site_symmetry_1
_geom_angle_site_symmetry_2
_geom_angle_site_symmetry_3
_geom_angle_publ_flag
S(1) P(1) C(1) 116.229(6) 1_555 1_555 1_555 yes
S(1) P(1) C(15) 112.521(6) 1_555 1_555 1_555 yes
S(1) P(1) C(21) 113.045(6) 1_555 1_555 1_555 yes
C(1) P(1) C(15) 108.970(7) 1_555 1_555 1_555 yes
C(1) P(1) C(21) 103.077(7) 1_555 1_555 1_555 yes
C(15) P(1) C(21) 101.644(7) 1_555 1_555 1_555 yes
S(2) P(2) C(27) 113.937(7) 1_555 1_555 1_555 yes
S(2) P(2) C(41) 112.808(8) 1_555 1_555 1_555 yes
S(2) P(2) C(47) 112.940(13) 1_555 1_555 1_555 yes
C(27) P(2) C(41) 108.157(9) 1_555 1_555 1_555 yes
C(27) P(2) C(47) 107.109(13) 1_555 1_555 1_555 yes
C(41) P(2) C(47) 100.941(12) 1_555 1_555 1_555 yes
P(1) C(1) C(2) 116.814(12) 1_555 1_555 1_555 yes
P(1) C(1) C(14) 123.486(12) 1_555 1_555 1_555 yes
C(2) C(1) C(14) 119.602(16) 1_555 1_555 1_555 yes
C(1) C(2) C(3) 123.402(16) 1_555 1_555 1_555 yes
C(1) C(2) C(7) 119.442(16) 1_555 1_555 1_555 yes
C(3) C(2) C(7) 117.147(16) 1_555 1_555 1_555 yes
C(2) C(3) C(4) 121.206(17) 1_555 1_555 1_555 yes
C(2) C(3) H(3) 119.239(16) 1_555 1_555 1_555 yes
C(4) C(3) H(3) 119.471(16) 1_555 1_555 1_555 yes
C(3) C(4) C(5) 121.041(16) 1_555 1_555 1_555 yes
C(3) C(4) H(4) 119.411(18) 1_555 1_555 1_555 yes
C(5) C(4) H(4) 119.525(17) 1_555 1_555 1_555 yes
C(4) C(5) C(6) 119.801(16) 1_555 1_555 1_555 yes
C(4) C(5) H(5) 118.555(18) 1_555 1_555 1_555 yes
C(6) C(5) H(5) 121.556(19) 1_555 1_555 1_555 yes
C(5) C(6) C(7) 120.650(17) 1_555 1_555 1_555 yes
C(5) C(6) H(6) 122.099(17) 1_555 1_555 1_555 yes
C(7) C(6) H(6) 117.196(17) 1_555 1_555 1_555 yes
C(2) C(7) C(6) 119.885(16) 1_555 1_555 1_555 yes
C(2) C(7) C(8) 119.510(16) 1_555 1_555 1_555 yes
C(6) C(7) C(8) 120.597(17) 1_555 1_555 1_555 yes
C(7) C(8) C(9) 121.303(18) 1_555 1_555 1_555 yes
C(7) C(8) H(8) 117.964(16) 1_555 1_555 1_555 yes
C(9) C(8) H(8) 120.570(16) 1_555 1_555 1_555 yes
C(8) C(9) C(10) 119.809(16) 1_555 1_555 1_555 yes
C(8) C(9) C(14) 120.002(16) 1_555 1_555 1_555 yes
C(10) C(9) C(14) 120.170(16) 1_555 1_555 1_555 yes
C(9) C(10) C(11) 121.104(16) 1_555 1_555 1_555 yes
C(9) C(10) H(10) 117.274(16) 1_555 1_555 1_555 yes
C(11) C(10) H(10) 121.555(16) 1_555 1_555 1_555 yes
C(10) C(11) C(12) 119.156(16) 1_555 1_555 1_555 yes
C(10) C(11) H(11) 121.032(18) 1_555 1_555 1_555 yes
C(12) C(11) H(11) 119.739(17) 1_555 1_555 1_555 yes
C(11) C(12) C(13) 121.438(16) 1_555 1_555 1_555 yes
C(11) C(12) H(12) 118.962(17) 1_555 1_555 1_555 yes
C(13) C(12) H(12) 119.551(18) 1_555 1_555 1_555 yes
C(12) C(13) C(14) 121.338(17) 1_555 1_555 1_555 yes
C(12) C(13) H(13) 119.321(16) 1_555 1_555 1_555 yes
C(14) C(13) H(13) 119.177(16) 1_555 1_555 1_555 yes
C(1) C(14) C(9) 118.935(15) 1_555 1_555 1_555 yes
C(1) C(14) C(13) 124.234(16) 1_555 1_555 1_555 yes
C(9) C(14) C(13) 116.747(16) 1_555 1_555 1_555 yes
P(1) C(15) C(16) 120.799(13) 1_555 1_555 1_555 yes
P(1) C(15) C(20) 119.359(13) 1_555 1_555 1_555 yes
C(16) C(15) C(20) 119.768(17) 1_555 1_555 1_555 yes
C(15) C(16) C(17) 120.145(17) 1_555 1_555 1_555 yes
C(15) C(16) H(16) 121.140(16) 1_555 1_555 1_555 yes
C(17) C(16) H(16) 118.694(17) 1_555 1_555 1_555 yes
C(16) C(17) C(18) 119.971(17) 1_555 1_555 1_555 yes
C(16) C(17) H(17) 119.572(17) 1_555 1_555 1_555 yes
C(18) C(17) H(17) 120.456(16) 1_555 1_555 1_555 yes
C(17) C(18) C(19) 120.030(16) 1_555 1_555 1_555 yes
C(17) C(18) H(18) 119.279(17) 1_555 1_555 1_555 yes
C(19) C(18) H(18) 120.683(17) 1_555 1_555 1_555 yes
C(18) C(19) C(20) 120.201(16) 1_555 1_555 1_555 yes
C(18) C(19) H(19) 119.862(16) 1_555 1_555 1_555 yes
C(20) C(19) H(19) 119.937(17) 1_555 1_555 1_555 yes
C(15) C(20) C(19) 119.869(17) 1_555 1_555 1_555 yes
C(15) C(20) H(20) 120.115(16) 1_555 1_555 1_555 yes
C(19) C(20) H(20) 120.016(16) 1_555 1_555 1_555 yes
P(1) C(21) C(22) 119.109(13) 1_555 1_555 1_555 yes
P(1) C(21) C(26) 121.195(13) 1_555 1_555 1_555 yes
C(22) C(21) C(26) 119.683(18) 1_555 1_555 1_555 yes
C(21) C(22) C(23) 120.033(18) 1_555 1_555 1_555 yes
C(21) C(22) H(22) 119.532(17) 1_555 1_555 1_555 yes
C(23) C(22) H(22) 120.403(17) 1_555 1_555 1_555 yes
C(22) C(23) C(24) 120.078(17) 1_555 1_555 1_555 yes
C(22) C(23) H(23) 119.548(19) 1_555 1_555 1_555 yes
C(24) C(23) H(23) 120.360(18) 1_555 1_555 1_555 yes
C(23) C(24) C(25) 120.048(17) 1_555 1_555 1_555 yes
C(23) C(24) H(24) 119.758(18) 1_555 1_555 1_555 yes
C(25) C(24) H(24) 120.193(18) 1_555 1_555 1_555 yes
C(24) C(25) C(26) 119.910(17) 1_555 1_555 1_555 yes
C(24) C(25) H(25) 120.875(17) 1_555 1_555 1_555 yes
C(26) C(25) H(25) 119.215(17) 1_555 1_555 1_555 yes
C(21) C(26) C(25) 120.213(17) 1_555 1_555 1_555 yes
C(21) C(26) H(26) 120.772(16) 1_555 1_555 1_555 yes
C(25) C(26) H(26) 118.926(17) 1_555 1_555 1_555 yes
P(2) C(27) C(28) 120.647(13) 1_555 1_555 1_555 yes
P(2) C(27) C(40) 119.720(13) 1_555 1_555 1_555 yes
C(28) C(27) C(40) 119.528(16) 1_555 1_555 1_555 yes
C(27) C(28) C(29) 123.980(16) 1_555 1_555 1_555 yes
C(27) C(28) C(33) 119.074(16) 1_555 1_555 1_555 yes
C(29) C(28) C(33) 116.785(16) 1_555 1_555 1_555 yes
C(28) C(29) C(30) 121.263(17) 1_555 1_555 1_555 yes
C(28) C(29) H(29) 120.307(16) 1_555 1_555 1_555 yes
C(30) C(29) H(29) 118.306(17) 1_555 1_555 1_555 yes
C(29) C(30) C(31) 121.119(17) 1_555 1_555 1_555 yes
C(29) C(30) H(30) 118.967(18) 1_555 1_555 1_555 yes
C(31) C(30) H(30) 119.892(18) 1_555 1_555 1_555 yes
C(30) C(31) C(32) 119.788(17) 1_555 1_555 1_555 yes
C(30) C(31) H(31) 120.224(18) 1_555 1_555 1_555 yes
C(32) C(31) H(31) 119.945(19) 1_555 1_555 1_555 yes
C(31) C(32) C(33) 120.515(17) 1_555 1_555 1_555 yes
C(31) C(32) H(32) 122.048(18) 1_555 1_555 1_555 yes
C(33) C(32) H(32) 117.418(17) 1_555 1_555 1_555 yes
C(28) C(33) C(32) 120.251(16) 1_555 1_555 1_555 yes
C(28) C(33) C(34) 119.779(17) 1_555 1_555 1_555 yes
C(32) C(33) C(34) 119.937(17) 1_555 1_555 1_555 yes
C(33) C(34) C(35) 121.243(18) 1_555 1_555 1_555 yes
C(33) C(34) H(34) 120.039(17) 1_555 1_555 1_555 yes
C(35) C(34) H(34) 118.581(16) 1_555 1_555 1_555 yes
C(34) C(35) C(36) 120.123(17) 1_555 1_555 1_555 yes
C(34) C(35) C(40) 119.753(17) 1_555 1_555 1_555 yes
C(36) C(35) C(40) 120.093(17) 1_555 1_555 1_555 yes
C(35) C(36) C(37) 120.658(18) 1_555 1_555 1_555 yes
C(35) C(36) H(36) 117.326(18) 1_555 1_555 1_555 yes
C(37) C(36) H(36) 122.003(18) 1_555 1_555 1_555 yes
C(36) C(37) C(38) 119.716(17) 1_555 1_555 1_555 yes
C(36) C(37) H(37) 121.13(2) 1_555 1_555 1_555 yes
C(38) C(37) H(37) 119.137(19) 1_555 1_555 1_555 yes
C(37) C(38) C(39) 121.087(17) 1_555 1_555 1_555 yes
C(37) C(38) H(38) 119.108(18) 1_555 1_555 1_555 yes
C(39) C(38) H(38) 119.80(2) 1_555 1_555 1_555 yes
C(38) C(39) C(40) 121.206(18) 1_555 1_555 1_555 yes
C(38) C(39) H(39) 119.381(18) 1_555 1_555 1_555 yes
C(40) C(39) H(39) 119.198(17) 1_555 1_555 1_555 yes
C(27) C(40) C(35) 119.265(16) 1_555 1_555 1_555 yes
C(27) C(40) C(39) 123.564(17) 1_555 1_555 1_555 yes
C(35) C(40) C(39) 117.025(16) 1_555 1_555 1_555 yes
P(2) C(41) C(42) 121.845(14) 1_555 1_555 1_555 yes
P(2) C(41) C(46) 118.543(14) 1_555 1_555 1_555 yes
C(42) C(41) C(46) 119.442(18) 1_555 1_555 1_555 yes
C(41) C(42) C(43) 120.025(18) 1_555 1_555 1_555 yes
C(41) C(42) H(42) 121.800(17) 1_555 1_555 1_555 yes
C(43) C(42) H(42) 118.175(18) 1_555 1_555 1_555 yes
C(42) C(43) C(44) 120.392(19) 1_555 1_555 1_555 yes
C(42) C(43) H(43) 119.237(19) 1_555 1_555 1_555 yes
C(44) C(43) H(43) 120.370(18) 1_555 1_555 1_555 yes
C(43) C(44) C(45) 119.797(18) 1_555 1_555 1_555 yes
C(43) C(44) H(44) 119.92(2) 1_555 1_555 1_555 yes
C(45) C(44) H(44) 120.284(19) 1_555 1_555 1_555 yes
C(44) C(45) C(46) 120.002(18) 1_555 1_555 1_555 yes
C(44) C(45) H(45) 120.264(18) 1_555 1_555 1_555 yes
C(46) C(45) H(45) 119.73(2) 1_555 1_555 1_555 yes
C(41) C(46) C(45) 120.320(19) 1_555 1_555 1_555 yes
C(41) C(46) H(46) 119.157(18) 1_555 1_555 1_555 yes
C(45) C(46) H(46) 120.522(18) 1_555 1_555 1_555 yes
P(2) C(47) C(48) 118.45(3) 1_555 1_555 1_555 yes
P(2) C(47) C(52) 121.91(3) 1_555 1_555 1_555 yes
C(48) C(47) C(52) 119.60(4) 1_555 1_555 1_555 yes
C(47) C(48) C(49) 120.07(4) 1_555 1_555 1_555 yes
C(47) C(48) H(48) 119.57(4) 1_555 1_555 1_555 yes
C(49) C(48) H(48) 120.36(4) 1_555 1_555 1_555 yes
C(48) C(49) C(50) 120.34(4) 1_555 1_555 1_555 yes
C(48) C(49) H(49) 118.81(5) 1_555 1_555 1_555 yes
C(50) C(49) H(49) 120.85(4) 1_555 1_555 1_555 yes
C(49) C(50) C(51) 119.68(4) 1_555 1_555 1_555 yes
C(49) C(50) H(50) 121.08(5) 1_555 1_555 1_555 yes
C(51) C(50) H(50) 119.24(5) 1_555 1_555 1_555 yes
C(50) C(51) C(52) 120.39(4) 1_555 1_555 1_555 yes
C(50) C(51) H(51) 120.26(4) 1_555 1_555 1_555 yes
C(52) C(51) H(51) 119.36(4) 1_555 1_555 1_555 yes
C(47) C(52) C(51) 119.92(4) 1_555 1_555 1_555 yes
C(47) C(52) H(52) 121.36(4) 1_555 1_555 1_555 yes
C(51) C(52) H(52) 118.71(4) 1_555 1_555 1_555 yes
C(51) C(52) H(52) 118.70(4) 1_555 1_555 1_555 yes

loop_
_geom_bond_atom_site_label_1
_geom_bond_atom_site_label_2
_geom_bond_distance
_geom_bond_site_symmetry_1
_geom_bond_site_symmetry_2
_geom_bond_publ_flag
S(1) P(1) 1.95781(6) 1_555 1_555 yes
S(2) P(2) 1.95078(14) 1_555 1_555 yes
P(1) C(1) 1.82811(19) 1_555 1_555 yes
P(1) C(15) 1.82499(19) 1_555 1_555 yes
P(1) C(21) 1.82663(19) 1_555 1_555 yes
P(2) C(27) 1.8289(2) 1_555 1_555 yes
P(2) C(41) 1.8292(2) 1_555 1_555 yes
P(2) C(47) 1.8261(4) 1_555 1_555 yes
C(1) C(2) 1.4234(2) 1_555 1_555 yes
C(1) C(14) 1.4229(2) 1_555 1_555 yes
C(2) C(3) 1.4351(2) 1_555 1_555 yes
C(2) C(7) 1.4378(2) 1_555 1_555 yes
C(3) C(4) 1.3680(2) 1_555 1_555 yes
C(3) H(3) 1.08300(18) 1_555 1_555 yes
C(4) C(5) 1.4239(3) 1_555 1_555 yes
C(4) H(4) 1.08299(18) 1_555 1_555 yes
C(5) C(6) 1.3654(3) 1_555 1_555 yes
C(5) H(5) 1.08300(18) 1_555 1_555 yes
C(6) C(7) 1.4318(3) 1_555 1_555 yes
C(6) H(6) 1.08300(19) 1_555 1_555 yes
C(7) C(8) 1.3948(2) 1_555 1_555 yes
C(8) C(9) 1.3975(2) 1_555 1_555 yes
C(8) H(8) 1.08301(19) 1_555 1_555 yes
C(9) C(10) 1.4272(2) 1_555 1_555 yes
C(9) C(14) 1.4396(2) 1_555 1_555 yes
C(10) C(11) 1.3655(3) 1_555 1_555 yes
C(10) H(10) 1.08300(18) 1_555 1_555 yes
C(11) C(12) 1.4213(3) 1_555 1_555 yes
C(11) H(11) 1.08299(18) 1_555 1_555 yes
C(12) C(13) 1.3712(3) 1_555 1_555 yes
C(12) H(12) 1.08300(18) 1_555 1_555 yes
C(13) C(14) 1.4318(2) 1_555 1_555 yes
C(13) H(13) 1.08300(18) 1_555 1_555 yes
C(15) C(16) 1.4028(2) 1_555 1_555 yes
C(15) C(20) 1.3966(2) 1_555 1_555 yes
C(16) C(17) 1.3920(3) 1_555 1_555 yes
C(16) H(16) 1.08300(18) 1_555 1_555 yes
C(17) C(18) 1.3977(3) 1_555 1_555 yes
C(17) H(17) 1.08301(18) 1_555 1_555 yes
C(18) C(19) 1.3922(3) 1_555 1_555 yes
C(18) H(18) 1.08301(18) 1_555 1_555 yes
C(19) C(20) 1.3988(2) 1_555 1_555 yes
C(19) H(19) 1.08300(18) 1_555 1_555 yes
C(20) H(20) 1.08301(18) 1_555 1_555 yes
C(21) C(22) 1.3938(2) 1_555 1_555 yes
C(21) C(26) 1.4015(2) 1_555 1_555 yes
C(22) C(23) 1.3956(3) 1_555 1_555 yes
C(22) H(22) 1.08300(19) 1_555 1_555 yes
C(23) C(24) 1.3932(3) 1_555 1_555 yes
C(23) H(23) 1.08300(19) 1_555 1_555 yes
C(24) C(25) 1.3954(3) 1_555 1_555 yes
C(24) H(24) 1.08301(19) 1_555 1_555 yes
C(25) C(26) 1.3904(3) 1_555 1_555 yes
C(25) H(25) 1.08300(19) 1_555 1_555 yes
C(26) H(26) 1.08300(18) 1_555 1_555 yes
C(27) C(28) 1.4259(2) 1_555 1_555 yes
C(27) C(40) 1.4239(2) 1_555 1_555 yes
C(28) C(29) 1.4377(2) 1_555 1_555 yes
C(28) C(33) 1.4417(2) 1_555 1_555 yes
C(29) C(30) 1.3717(3) 1_555 1_555 yes
C(29) H(29) 1.08299(18) 1_555 1_555 yes
C(30) C(31) 1.4249(3) 1_555 1_555 yes
C(30) H(30) 1.08301(19) 1_555 1_555 yes
C(31) C(32) 1.3678(3) 1_555 1_555 yes
C(31) H(31) 1.08299(19) 1_555 1_555 yes
C(32) C(33) 1.4313(3) 1_555 1_555 yes
C(32) H(32) 1.08300(19) 1_555 1_555 yes
C(33) C(34) 1.3990(3) 1_555 1_555 yes
C(34) C(35) 1.3972(3) 1_555 1_555 yes
C(34) H(34) 1.08300(19) 1_555 1_555 yes
C(35) C(36) 1.4306(3) 1_555 1_555 yes
C(35) C(40) 1.4403(3) 1_555 1_555 yes
C(36) C(37) 1.3667(3) 1_555 1_555 yes
C(36) H(36) 1.0830(2) 1_555 1_555 yes
C(37) C(38) 1.4255(3) 1_555 1_555 yes
C(37) H(37) 1.08300(19) 1_555 1_555 yes
C(38) C(39) 1.3723(3) 1_555 1_555 yes
C(38) H(38) 1.0830(2) 1_555 1_555 yes
C(39) C(40) 1.4348(3) 1_555 1_555 yes
C(39) H(39) 1.08301(19) 1_555 1_555 yes
C(41) C(42) 1.3996(3) 1_555 1_555 yes
C(41) C(46) 1.3995(3) 1_555 1_555 yes
C(42) C(43) 1.3939(3) 1_555 1_555 yes
C(42) H(42) 1.0830(2) 1_555 1_555 yes
C(43) C(44) 1.3935(3) 1_555 1_555 yes
C(43) H(43) 1.0830(2) 1_555 1_555 yes
C(44) C(45) 1.3950(3) 1_555 1_555 yes
C(44) H(44) 1.0830(2) 1_555 1_555 yes
C(45) C(46) 1.3953(3) 1_555 1_555 yes
C(45) H(45) 1.0830(2) 1_555 1_555 yes
C(46) H(46) 1.0830(2) 1_555 1_555 yes
C(47) C(48) 1.3953(5) 1_555 1_555 yes
C(47) C(52) 1.4032(6) 1_555 1_555 yes
C(48) C(49) 1.3953(6) 1_555 1_555 yes
C(48) H(48) 1.0830(5) 1_555 1_555 yes
C(49) C(50) 1.3895(7) 1_555 1_555 yes
C(49) H(49) 1.0830(5) 1_555 1_555 yes
C(50) C(51) 1.3964(7) 1_555 1_555 yes
C(50) H(50) 1.0830(5) 1_555 1_555 yes
C(51) C(52) 1.3902(6) 1_555 1_555 yes
C(51) H(51) 1.0830(5) 1_555 1_555 yes
C(52) H(52) 1.0830(4) 1_555 1_555 yes

loop_
_atom_site_anharm_gc_c_label
_atom_site_anharm_gc_c_111
_atom_site_anharm_gc_c_222
_atom_site_anharm_gc_c_333
_atom_site_anharm_gc_c_112
_atom_site_anharm_gc_c_122
_atom_site_anharm_gc_c_113
_atom_site_anharm_gc_c_133
_atom_site_anharm_gc_c_223
_atom_site_anharm_gc_c_233
_atom_site_anharm_gc_c_123
S(2) 0.00138(2) 0.000003(8) 0.000018(3) 0.000189(9) -0.000006(7) 0.000010(6) 0.000026(3) 0.000008(3) 0.000013(2) -0.000013(3)
P(2) 0.000391(14) 0.000030(8) -0.000002(2) 0.000110(7) 0.000054(6) 0.000011(4) -0.000001(2) 0.000005(3) -0.0000030(18) 0.000000(3)
C(47) 0.00057(6) 0.00007(3) 0.000004(7) 0.00033(3) 0.00019(3) 0.000027(16) 0.000000(8) -0.000013(11) -0.000011(7) 0.000017(10)
C(48) 0.00119(8) 0.00034(4) 0.000014(10) 0.00078(5) 0.00053(4) 0.00008(2) 0.000045(11) 0.000020(14) 0.000014(9) 0.000053(15)
C(49) 0.00107(10) 0.00090(7) 0.000043(12) 0.00089(7) 0.00081(6) 0.00000(3) 0.000090(14) -0.00006(2) 0.000083(12) -0.00006(2)
C(50) 0.00044(8) 0.00070(8) 0.000007(12) 0.00048(5) 0.00057(6) 0.00002(2) 0.000000(13) -0.00008(2) -0.000014(13) -0.000019(19)
C(51) 0.00025(6) 0.00030(6) 0.000006(11) 0.00033(4) 0.00032(4) 0.000054(19) 0.000020(11) 0.000026(19) -0.000007(11) 0.000056(15)
C(52) 0.00032(5) 0.00021(4) 0.000005(9) 0.00025(3) 0.00027(3) 0.000036(17) 0.000035(10) 0.000062(13) 0.000030(8) 0.000062(12)

_cod_database_fobs_code 2300601
